data_1573689
loop_
_publ_author_name
'Qin, Hao-Ni'
'Jiang, Hao-Wen'
'Zhao, Yi'
'Qurban, Saira'
'Wang, Ke-Chun'
'Xu, Peng-Fei'

_publ_section_title
;
 Photocatalytic [3 + 2]-annulation via sodium tetraarylborate: a
 fundamental approach for synthesizing 1,4,2-diazaborole analogs
;
_journal_name_full 'Chemical Science'
_journal_paper_doi 10.1039/D4SC08085H
_journal_year 2025
_chemical_formula_moiety '2(C30 H29 B N2 O3)'
_chemical_formula_sum 'C60 H57 B2 N4 O6'
_chemical_formula_weight 951.71
_space_group_crystal_system monoclinic
_space_group_IT_number 14
_space_group_name_Hall '-P 2yn'
_space_group_name_H-M_alt 'P 1 21/n 1'
_atom_sites_solution_hydrogens mixed
_atom_sites_solution_primary dual
_audit_creation_date 2023-04-12
_audit_creation_method
;
Olex2 1.5
(compiled 2023.03.06 svn.rbb2c1857 for OlexSys, GUI svn.r6748)
;
_audit_update_record
;
2024-09-04 deposited with the CCDC.	2025-01-07 downloaded from the CCDC.
;
_cell_angle_alpha 90
_cell_angle_beta 100.7718(17)
_cell_angle_gamma 90
_cell_formula_units_Z 4
_cell_length_a 11.04999(19)
_cell_length_b 23.4910(6)
_cell_length_c 22.4123(4)
_cell_measurement_reflns_used 13467
_cell_measurement_temperature 286(3)
_cell_measurement_theta_max 74.4720
_cell_measurement_theta_min 2.7610
_cell_volume 5715.2(2)
_computing_cell_refinement 'CrysAlisPro 1.171.41.113a (Rigaku OD, 2021)'
_computing_data_collection 'CrysAlisPro 1.171.41.113a (Rigaku OD, 2021)'
_computing_data_reduction 'CrysAlisPro 1.171.41.113a (Rigaku OD, 2021)'
_computing_molecular_graphics 'Olex2 1.5 (Dolomanov et al., 2009)'
_computing_publication_material 'Olex2 1.5 (Dolomanov et al., 2009)'
_computing_structure_refinement 'SHELXL 2018/3 (Sheldrick, 2015)'
_computing_structure_solution 'SHELXT  (Sheldrick, 2015)'
_diffrn_ambient_environment air
_diffrn_ambient_temperature 286(3)
_diffrn_detector 'Hybrid Pixel Array Detector'
_diffrn_detector_area_resol_mean 10.0000
_diffrn_detector_type HyPix
_diffrn_measured_fraction_theta_full 0.995
_diffrn_measured_fraction_theta_max 0.949
_diffrn_measurement_details
;
List of Runs (angles in degrees, time in seconds):

  # Type    Start    End  Width  t~exp~   \w     \q     \k     \f   Frames
#--------------------------------------------------------------------------
  1  \w    -82.00 -47.00   0.50    0.90    --  -44.57 109.00  57.00   70
  2  \w     22.00  47.00   0.50    0.90    --   44.57-109.00 -38.00   50
  3  \w   -127.00-100.00   0.50    2.00    -- -100.00-109.00 -38.00   54
  4  \w    -99.00 -29.00   0.50    2.00    -- -100.00 109.00  57.00  140
  5  \w     50.00 108.00   0.50    2.00    --  107.41-109.00 -38.00  116
  6  \w     94.00 145.00   0.50    2.00    --  107.41 109.00  57.00  102
  7  \w    -21.00  22.00   0.50    0.90    --   44.57 -19.00  30.00   86
  8  \w    -13.00  22.00   0.50    0.90    --   44.57 -19.00-120.00   70
  9  \w     -9.00  20.00   0.50    0.90    --   44.57 -19.00 -60.00   58
 10  \w    -33.00  23.00   0.50    0.90    --   44.57 -19.00 -30.00  112
 11  \w    -31.00  32.00   0.50    0.90    --   44.57 -37.00-150.00  126
 12  \w    -30.00  23.00   0.50    0.90    --   44.57 -19.00  90.00  106
 13  \w   -112.00 -49.00   0.50    2.00    -- -100.00 125.00 150.00  126
 14  \w    -54.00 -26.00   0.50    2.00    -- -100.00  45.00-120.00   56
 15  \w    -54.00 -29.00   0.50    2.00    -- -100.00  45.00  60.00   50
 16  \w    -65.00 -33.00   0.50    2.00    -- -100.00  61.00   0.00   64
 17  \w    -54.00 -27.00   0.50    2.00    -- -100.00  45.00 -60.00   54
 18  \w    -92.00 -67.00   0.50    2.00    -- -100.00 125.00  90.00   50
 19  \w    -54.00 -29.00   0.50    2.00    -- -100.00  45.00  30.00   50
 20  \w    -53.00 -25.00   0.50    2.00    -- -100.00  45.00  90.00   56
 21  \w    -54.00 -29.00   0.50    2.00    -- -100.00  45.00   0.00   50
 22  \w    -50.00 -25.00   0.50    2.00    -- -100.00  45.00-180.00   50
 23  \w   -112.00 -27.00   0.50    2.00    -- -100.00 125.00-150.00  170
 24  \w    -52.00 -25.00   0.50    2.00    -- -100.00  45.00-150.00   54
 25  \w   -106.00 -78.00   0.50    2.00    -- -100.00 125.00   0.00   56
 26  \w    -71.00 -26.00   0.50    2.00    -- -100.00 125.00   0.00   90
 27  \w    -54.00 -29.00   0.50    2.00    -- -100.00  45.00 -90.00   50
 28  \w     87.00 136.00   0.50    2.00    --  107.41  45.00-150.00   98
 29  \w     39.00  87.00   0.50    2.00    --  107.41-125.00 -60.00   96
 30  \w     34.00  59.00   0.50    2.00    --  107.41 -61.00 -30.00   50
 31  \w    141.00 175.00   0.50    2.00    --  107.41  45.00-150.00   68
;
_diffrn_measurement_device 'four-circle diffractometer'
_diffrn_measurement_device_type 'ROD, Synergy Custom system, HyPix'
_diffrn_measurement_method '\w scans'
_diffrn_orient_matrix_type 'CrysAlisPro convention (1999,Acta A55,543-557)'
_diffrn_orient_matrix_UB_11 0.0209260000
_diffrn_orient_matrix_UB_12 0.0634184000
_diffrn_orient_matrix_UB_13 -0.0123700000
_diffrn_orient_matrix_UB_21 0.0403313000
_diffrn_orient_matrix_UB_22 0.0104677000
_diffrn_orient_matrix_UB_23 0.0686983000
_diffrn_orient_matrix_UB_31 0.1344554000
_diffrn_orient_matrix_UB_32 -0.0129944000
_diffrn_orient_matrix_UB_33 -0.0048696000
_diffrn_radiation_monochromator mirror
_diffrn_radiation_probe x-ray
_diffrn_radiation_type 'Cu K\a'
_diffrn_radiation_wavelength 1.54184
_diffrn_reflns_av_R_equivalents 0.0395
_diffrn_reflns_av_unetI/netI 0.0348
_diffrn_reflns_Laue_measured_fraction_full 0.995
_diffrn_reflns_Laue_measured_fraction_max 0.949
_diffrn_reflns_limit_h_max 13
_diffrn_reflns_limit_h_min -8
_diffrn_reflns_limit_k_max 29
_diffrn_reflns_limit_k_min -28
_diffrn_reflns_limit_l_max 27
_diffrn_reflns_limit_l_min -28
_diffrn_reflns_number 43890
_diffrn_reflns_point_group_measured_fraction_full 0.995
_diffrn_reflns_point_group_measured_fraction_max 0.949
_diffrn_reflns_theta_full 67.684
_diffrn_reflns_theta_max 75.555
_diffrn_reflns_theta_min 2.751
_diffrn_source 'Rotating-anode X-ray tube'
_diffrn_source_type 'Rigaku (Cu) X-ray Source'
_exptl_absorpt_coefficient_mu 0.562
_exptl_absorpt_correction_T_max 1.00000
_exptl_absorpt_correction_T_min 0.69355
_exptl_absorpt_correction_type multi-scan
_exptl_absorpt_process_details
;
CrysAlisPro 1.171.41.113a (Rigaku Oxford Diffraction, 2021)
Empirical absorption correction using spherical harmonics,
implemented in SCALE3 ABSPACK scaling algorithm.
;
_exptl_crystal_colour 'clear light colourless'
_exptl_crystal_colour_lustre clear
_exptl_crystal_colour_modifier light
_exptl_crystal_colour_primary colourless
_exptl_crystal_density_diffrn 1.106
_exptl_crystal_description block
_exptl_crystal_F_000 2012
_exptl_crystal_size_max 0.11
_exptl_crystal_size_mid 0.08
_exptl_crystal_size_min 0.06
_refine_diff_density_max 0.133
_refine_diff_density_min -0.188
_refine_diff_density_rms 0.034
_refine_ls_extinction_method none
_refine_ls_goodness_of_fit_ref 1.032
_refine_ls_hydrogen_treatment mixed
_refine_ls_matrix_type full
_refine_ls_number_parameters 663
_refine_ls_number_reflns 11257
_refine_ls_number_restraints 18
_refine_ls_restrained_S_all 1.041
_refine_ls_R_factor_all 0.0651
_refine_ls_R_factor_gt 0.0467
_refine_ls_shift/su_max 0.001
_refine_ls_shift/su_mean 0.000
_refine_ls_structure_factor_coef Fsqd
_refine_ls_weighting_details 'w=1/[\s^2^(Fo^2^)+(0.0654P)^2^+0.5202P] where P=(Fo^2^+2Fc^2^)/3'
_refine_ls_weighting_scheme calc
_refine_ls_wR_factor_gt 0.1185
_refine_ls_wR_factor_ref 0.1283
_reflns_Friedel_coverage 0.000
_reflns_number_gt 8288
_reflns_number_total 11257
_reflns_threshold_expression 'I > 2\s(I)'
_cod_data_source_file d4sc08085h2.cif
_cod_data_source_block qinhaoni-xpf_0411_auto
_cod_database_code 1573689
_shelx_shelxl_version_number 2018/3
_shelx_space_group_comment
;
The symmetry employed for this shelxl refinement is uniquely defined
by the following loop, which should always be used as a source of
symmetry information in preference to the above space-group names.
They are only intended as comments.
;
_reflns_odcompleteness_completeness 99.57
_reflns_odcompleteness_iscentric 1
_reflns_odcompleteness_theta 66.49
_olex2_refinement_description
;
1. Fixed Uiso
 At 1.2 times of:
  All C(H) groups
 At 1.5 times of:
  All C(H,H,H) groups
2. Uiso/Uaniso restraints and constraints
Uanis(C59) \\sim Ueq, Uanis(C60) \\sim Ueq, Uanis(C55) \\sim Ueq: with sigma of
0.01 and sigma for terminal atoms of 0.005
3.a Aromatic/amide H refined with riding coordinates:
 C12(H12), C15(H15), C16(H16), C18(H18), C20(H20), C23(H23), C24(H24),
 C27(H27), C28(H28), C30(H30), C33(H33), C36(H36), C39(H39), C42(H42), C44(H44),
  C47(H47), C48(H48), C49(H49), C51(H51), C21(H21), C25(H25), C26(H26),
 C32(H32), C34(H34), C35(H35), C37(H37), C38(H38), C41(H41), C43(H43), C45(H45),
  C46(H46), C50(H50), C54(H54), C55(H55), C56(H56), C57(H57), C59(H59), C60(H60)
3.b Idealised Me refined as rotating group:
 C31(H31A,H31B,H31C), C40(H40A,H40B,H40C), C53(H53A,H53B,H53C), C19(H19A,H19B,
 H19C), C52(H52A,H52B,H52C), C58(H58A,H58B,H58C)
;
_smtbx_masks_void_probe_radius 1.2
_smtbx_masks_void_truncation_radius 1.2
_olex2_submission_special_instructions 'No special instructions were received'
_oxdiff_exptl_absorpt_empirical_details
;
Empirical correction (ABSPACK) includes:
- Absorption correction using spherical harmonics
- Frame scaling
;
_oxdiff_exptl_absorpt_empirical_full_max 1.629
_oxdiff_exptl_absorpt_empirical_full_min 0.532

loop_
_space_group_symop_operation_xyz
'x, y, z'
'-x+1/2, y+1/2, -z+1/2'
'-x, -y, -z'
'x-1/2, -y-1/2, z-1/2'

loop_
_atom_site_label
_atom_site_type_symbol
_atom_site_fract_x
_atom_site_fract_y
_atom_site_fract_z
_atom_site_U_iso_or_equiv
_atom_site_adp_type
_atom_site_occupancy
_atom_site_site_symmetry_order
_atom_site_calc_flag
_atom_site_refinement_flags_posn
_atom_site_refinement_flags_adp
_atom_site_refinement_flags_occupancy
_atom_site_disorder_assembly
_atom_site_disorder_group
O1 O -0.05274(9) 0.84247(5) 0.32974(5) 0.0516(3) Uani 1 1 d . . . . .
O2 O -0.13958(9) 0.75787(5) 0.33914(5) 0.0550(3) Uani 1 1 d . . . . .
O5 O -0.07057(13) 0.66990(6) 0.62171(5) 0.0733(4) Uani 1 1 d . . . . .
N1 N 0.08171(11) 0.71288(5) 0.40206(5) 0.0429(3) Uani 1 1 d . . . . .
N3 N 0.20990(12) 0.70022(6) 0.33778(6) 0.0484(3) Uani 1 1 d . . . . .
C1 C -0.04982(13) 0.78811(7) 0.34771(6) 0.0428(3) Uani 1 1 d . . . . .
C2 C 0.03922(13) 0.70122(7) 0.45813(6) 0.0439(3) Uani 1 1 d . . . . .
C3 C 0.14457(13) 0.81062(6) 0.42479(6) 0.0416(3) Uani 1 1 d . . . . .
C4 C 0.08008(12) 0.77109(6) 0.37508(6) 0.0411(3) Uani 1 1 d . . . . .
C10 C 0.16240(13) 0.67859(7) 0.38203(6) 0.0457(3) Uani 1 1 d . . . . .
C11 C 0.05993(13) 0.75025(8) 0.25012(7) 0.0503(4) Uani 1 1 d . . . . .
C12 C 0.08221(14) 0.84951(7) 0.45424(6) 0.0470(3) Uani 1 1 d . . . . .
H12 H -0.002334 0.853944 0.441598 0.056 Uiso 1 1 calc R U . . .
C13 C 0.26110(14) 0.80575(7) 0.30978(6) 0.0489(4) Uani 1 1 d . . . . .
C14 C -0.04125(16) 0.67928(7) 0.56603(7) 0.0543(4) Uani 1 1 d . . . . .
C15 C -0.08153(15) 0.68697(8) 0.45782(7) 0.0543(4) Uani 1 1 d . . . . .
H15 H -0.136537 0.684477 0.421041 0.065 Uiso 1 1 calc R U . . .
C16 C 0.27096(14) 0.80493(8) 0.44561(7) 0.0531(4) Uani 1 1 d . . . . .
H16 H 0.315157 0.778866 0.426940 0.064 Uiso 1 1 calc R U . . .
C18 C 0.12061(15) 0.70399(8) 0.51311(7) 0.0541(4) Uani 1 1 d . . . . .
H18 H 0.202524 0.713669 0.513969 0.065 Uiso 1 1 calc R U . . .
C20 C 0.08080(16) 0.69248(8) 0.56654(7) 0.0583(4) Uani 1 1 d . . . . .
H20 H 0.136433 0.693608 0.603199 0.070 Uiso 1 1 calc R U . . .
C23 C -0.12251(16) 0.67625(8) 0.51153(8) 0.0597(4) Uani 1 1 d . . . . .
H23 H -0.204652 0.667046 0.510737 0.072 Uiso 1 1 calc R U . . .
C24 C 0.14318(17) 0.88198(8) 0.50217(7) 0.0583(4) Uani 1 1 d . . . . .
H24 H 0.099527 0.907963 0.521244 0.070 Uiso 1 1 calc R U . . .
C27 C 0.00417(16) 0.69843(9) 0.23371(8) 0.0617(5) Uani 1 1 d . . . . .
H27 H 0.023721 0.667621 0.259791 0.074 Uiso 1 1 calc R U . . .
C28 C 0.33172(16) 0.83716(9) 0.49333(8) 0.0627(5) Uani 1 1 d . . . . .
H28 H 0.416127 0.832781 0.506543 0.075 Uiso 1 1 calc R U . . .
C30 C 0.26716(18) 0.87593(9) 0.52147(8) 0.0653(5) Uani 1 1 d . . . . .
H30 H 0.308056 0.897893 0.553518 0.078 Uiso 1 1 calc R U . . .
C31 C 0.19339(17) 0.62147(8) 0.40818(8) 0.0607(4) Uani 1 1 d . . . . .
H31A H 0.250676 0.625131 0.445868 0.091 Uiso 1 1 calc R U . . .
H31B H 0.229810 0.599098 0.380338 0.091 Uiso 1 1 calc R U . . .
H31C H 0.119803 0.603107 0.415323 0.091 Uiso 1 1 calc R U . . .
C33 C 0.38111(15) 0.78992(9) 0.30691(8) 0.0617(5) Uani 1 1 d . . . . .
H33 H 0.400521 0.751411 0.306541 0.074 Uiso 1 1 calc R U . . .
C36 C 0.02775(18) 0.79437(10) 0.20843(8) 0.0671(5) Uani 1 1 d . . . . .
H36 H 0.063791 0.829964 0.216778 0.080 Uiso 1 1 calc R U . . .
C39 C 0.23780(17) 0.86398(8) 0.30848(8) 0.0632(4) Uani 1 1 d . . . . .
H39 H 0.158573 0.876507 0.309960 0.076 Uiso 1 1 calc R U . . .
C40 C -0.16721(17) 0.86410(9) 0.29685(9) 0.0705(5) Uani 1 1 d . . . . .
H40A H -0.191262 0.842773 0.260000 0.106 Uiso 1 1 calc R U . . .
H40B H -0.157599 0.903462 0.287196 0.106 Uiso 1 1 calc R U . . .
H40C H -0.229467 0.860563 0.321306 0.106 Uiso 1 1 calc R U . . .
C42 C -0.07973(18) 0.69040(11) 0.17999(9) 0.0771(6) Uani 1 1 d . . . . .
H42 H -0.115342 0.654822 0.170922 0.093 Uiso 1 1 calc R U . . .
C44 C 0.47276(18) 0.82971(12) 0.30458(10) 0.0799(6) Uani 1 1 d . . . . .
H44 H 0.552608 0.817617 0.303856 0.096 Uiso 1 1 calc R U . . .
C47 C -0.11004(19) 0.73444(13) 0.14055(9) 0.0836(7) Uani 1 1 d . . . . .
H47 H -0.166124 0.729176 0.104500 0.100 Uiso 1 1 calc R U . . .
C48 C -0.0570(2) 0.78648(13) 0.15457(9) 0.0833(7) Uani 1 1 d . . . . .
H48 H -0.077656 0.816863 0.128010 0.100 Uiso 1 1 calc R U . . .
C49 C 0.3281(2) 0.90382(10) 0.30508(11) 0.0797(6) Uani 1 1 d . . . . .
H49 H 0.308898 0.942400 0.303954 0.096 Uiso 1 1 calc R U . . .
C51 C 0.4466(2) 0.88655(12) 0.30334(11) 0.0852(7) Uani 1 1 d . . . . .
H51 H 0.507834 0.913244 0.301349 0.102 Uiso 1 1 calc R U . . .
C53 C -0.1945(2) 0.65748(11) 0.62468(10) 0.0887(7) Uani 1 1 d . . . . .
H53A H -0.218193 0.622336 0.603897 0.133 Uiso 1 1 calc R U . . .
H53B H -0.246612 0.687627 0.605748 0.133 Uiso 1 1 calc R U . . .
H53C H -0.202849 0.654061 0.666398 0.133 Uiso 1 1 calc R U . . .
B1 B 0.15614(15) 0.75927(8) 0.31450(7) 0.0451(4) Uani 1 1 d . . . . .
O3 O 0.33854(10) 0.59870(5) 0.29146(5) 0.0588(3) Uani 1 1 d . . . . .
O4 O 0.43187(11) 0.51398(5) 0.29960(6) 0.0597(3) Uani 1 1 d . . . . .
O6 O 0.16159(12) 0.69216(8) 0.01856(6) 0.0860(5) Uani 1 1 d . . . . .
N2 N 0.50997(11) 0.64386(5) 0.22682(5) 0.0433(3) Uani 1 1 d . . . . .
N4 N 0.69072(12) 0.65549(6) 0.28814(6) 0.0494(3) Uani 1 1 d . . . . .
C5 C 0.60819(13) 0.67711(7) 0.24474(7) 0.0447(3) Uani 1 1 d . . . . .
C6 C 0.54934(13) 0.54558(7) 0.20301(7) 0.0460(3) Uani 1 1 d . . . . .
C7 C 0.42073(13) 0.65625(7) 0.17234(6) 0.0446(3) Uani 1 1 d . . . . .
C8 C 0.52906(13) 0.58539(6) 0.25394(6) 0.0435(3) Uani 1 1 d . . . . .
C9 C 0.42088(14) 0.56850(7) 0.28204(7) 0.0472(3) Uani 1 1 d . . . . .
C17 C 0.75966(15) 0.55021(8) 0.31875(7) 0.0571(4) Uani 1 1 d . . . . .
C19 C 0.62136(16) 0.73331(8) 0.21663(8) 0.0583(4) Uani 1 1 d . . . . .
H19A H 0.642597 0.727968 0.177383 0.087 Uiso 1 1 calc R U . . .
H19B H 0.685098 0.754677 0.242005 0.087 Uiso 1 1 calc R U . . .
H19C H 0.544930 0.753708 0.212281 0.087 Uiso 1 1 calc R U . . .
C21 C 0.66030(15) 0.54607(8) 0.18227(7) 0.0543(4) Uani 1 1 d . . . . .
H21 H 0.725705 0.567586 0.202784 0.065 Uiso 1 1 calc R U . . .
C22 C 0.60757(14) 0.60957(8) 0.37787(7) 0.0537(4) Uani 1 1 d . . . . .
C25 C 0.30454(15) 0.67491(8) 0.17566(7) 0.0564(4) Uani 1 1 d . . . . .
H25 H 0.282336 0.679460 0.213409 0.068 Uiso 1 1 calc R U . . .
C26 C 0.45286(15) 0.65100(8) 0.11623(7) 0.0595(4) Uani 1 1 d . . . . .
H26 H 0.531967 0.639178 0.113499 0.071 Uiso 1 1 calc R U . . .
C29 C 0.25210(15) 0.68034(9) 0.06754(7) 0.0594(4) Uani 1 1 d . . . . .
C32 C 0.45424(17) 0.51359(8) 0.17050(8) 0.0603(4) Uani 1 1 d . . . . .
H32 H 0.378677 0.512818 0.183080 0.072 Uiso 1 1 calc R U . . .
C34 C 0.67509(19) 0.51505(8) 0.13153(8) 0.0648(5) Uani 1 1 d . . . . .
H34 H 0.750288 0.515649 0.118594 0.078 Uiso 1 1 calc R U . . .
C35 C 0.22066(16) 0.68695(10) 0.12382(8) 0.0678(5) Uani 1 1 d . . . . .
H35 H 0.142230 0.699633 0.126709 0.081 Uiso 1 1 calc R U . . .
C37 C 0.36929(17) 0.66304(9) 0.06392(7) 0.0664(5) Uani 1 1 d . . . . .
H37 H 0.392251 0.659450 0.026237 0.080 Uiso 1 1 calc R U . . .
C38 C 0.56981(16) 0.66320(9) 0.39346(8) 0.0659(5) Uani 1 1 d . . . . .
H38 H 0.570767 0.693036 0.366279 0.079 Uiso 1 1 calc R U . . .
C41 C 0.7371(2) 0.49211(9) 0.32366(10) 0.0764(6) Uani 1 1 d . . . . .
H41 H 0.657450 0.480091 0.324952 0.092 Uiso 1 1 calc R U . . .
C43 C 0.5795(2) 0.48350(9) 0.10031(9) 0.0732(5) Uani 1 1 d . . . . .
H43 H 0.589527 0.462770 0.066221 0.088 Uiso 1 1 calc R U . . .
C45 C 0.88053(17) 0.56516(11) 0.31659(10) 0.0779(6) Uani 1 1 d . . . . .
H45 H 0.900288 0.603476 0.314275 0.094 Uiso 1 1 calc R U . . .
C46 C 0.4688(2) 0.48271(9) 0.11975(10) 0.0766(6) Uani 1 1 d . . . . .
H46 H 0.403483 0.461401 0.098781 0.092 Uiso 1 1 calc R U . . .
C50 C 0.6044(2) 0.56778(10) 0.42103(9) 0.0818(6) Uani 1 1 d . . . . .
H50 H 0.630237 0.531218 0.413539 0.098 Uiso 1 1 calc R U . . .
C52 C 0.3418(2) 0.49245(10) 0.33247(11) 0.0838(6) Uani 1 1 d . . . . .
H52A H 0.260666 0.500049 0.309948 0.126 Uiso 1 1 calc R U . . .
H52B H 0.351970 0.510785 0.371374 0.126 Uiso 1 1 calc R U . . .
H52C H 0.352624 0.452130 0.338074 0.126 Uiso 1 1 calc R U . . .
C54 C 0.53086(19) 0.67419(12) 0.44764(11) 0.0855(7) Uani 1 1 d . . . . .
H54 H 0.506699 0.710760 0.456178 0.103 Uiso 1 1 calc R U . . .
C55 C 0.8296(3) 0.45167(11) 0.32667(12) 0.1021(9) Uani 1 1 d . U . . .
H55 H 0.811891 0.413368 0.331029 0.123 Uiso 1 1 calc R U . . .
C56 C 0.5280(2) 0.63147(15) 0.48831(10) 0.0961(8) Uani 1 1 d . . . . .
H56 H 0.501604 0.638530 0.524651 0.115 Uiso 1 1 calc R U . . .
C57 C 0.5642(3) 0.57831(14) 0.47521(10) 0.1030(9) Uani 1 1 d . . . . .
H57 H 0.562035 0.548807 0.502657 0.124 Uiso 1 1 calc R U . . .
C58 C 0.1872(2) 0.68164(14) -0.04022(9) 0.1046(9) Uani 1 1 d . . . . .
H58A H 0.115291 0.689846 -0.070258 0.157 Uiso 1 1 calc R U . . .
H58B H 0.209667 0.642423 -0.043328 0.157 Uiso 1 1 calc R U . . .
H58C H 0.253926 0.705533 -0.046830 0.157 Uiso 1 1 calc R U . . .
C59 C 0.9473(3) 0.46816(15) 0.32323(14) 0.1219(12) Uani 1 1 d . U . . .
H59 H 1.009234 0.441117 0.324573 0.146 Uiso 1 1 calc R U . . .
C60 C 0.9727(2) 0.52477(15) 0.31779(14) 0.1106(10) Uani 1 1 d . U . . .
H60 H 1.051979 0.536205 0.314882 0.133 Uiso 1 1 calc R U . . .
B2 B 0.65253(16) 0.59756(8) 0.31335(8) 0.0481(4) Uani 1 1 d . . . . .
H4 H 0.7549(17) 0.6787(8) 0.3039(8) 0.058(5) Uiso 1 1 d . . . . .
H3 H 0.2526(18) 0.6769(9) 0.3207(9) 0.067(6) Uiso 1 1 d . . . . .

loop_
_atom_site_aniso_label
_atom_site_aniso_U_11
_atom_site_aniso_U_22
_atom_site_aniso_U_33
_atom_site_aniso_U_23
_atom_site_aniso_U_13
_atom_site_aniso_U_12
O1 0.0461(6) 0.0518(7) 0.0531(6) 0.0042(5) -0.0005(5) 0.0033(5)
O2 0.0434(6) 0.0643(8) 0.0548(6) 0.0028(5) 0.0027(5) -0.0079(5)
O5 0.0839(9) 0.0925(10) 0.0488(6) 0.0056(6) 0.0260(6) -0.0134(7)
N1 0.0466(6) 0.0452(7) 0.0375(6) 0.0000(5) 0.0095(5) 0.0003(5)
N3 0.0524(7) 0.0535(8) 0.0415(6) -0.0021(6) 0.0147(6) 0.0072(6)
C1 0.0448(8) 0.0489(9) 0.0350(6) -0.0025(6) 0.0083(6) 0.0005(7)
C2 0.0479(8) 0.0454(9) 0.0393(7) 0.0000(6) 0.0108(6) -0.0009(6)
C3 0.0444(7) 0.0459(8) 0.0353(6) 0.0001(6) 0.0092(6) -0.0033(6)
C4 0.0423(7) 0.0446(8) 0.0367(7) -0.0008(6) 0.0083(6) 0.0006(6)
C10 0.0458(8) 0.0490(9) 0.0414(7) -0.0032(6) 0.0052(6) 0.0020(7)
C11 0.0459(8) 0.0686(11) 0.0386(7) -0.0039(7) 0.0135(6) 0.0019(7)
C12 0.0504(8) 0.0519(9) 0.0390(7) 0.0004(6) 0.0089(6) 0.0006(7)
C13 0.0486(8) 0.0631(11) 0.0359(7) -0.0008(7) 0.0098(6) -0.0019(7)
C14 0.0687(10) 0.0544(10) 0.0434(8) 0.0032(7) 0.0196(7) -0.0015(8)
C15 0.0515(9) 0.0657(11) 0.0441(8) 0.0051(7) 0.0050(7) -0.0060(8)
C16 0.0472(8) 0.0677(11) 0.0437(8) -0.0040(7) 0.0067(7) 0.0008(7)
C18 0.0503(8) 0.0676(11) 0.0438(8) 0.0005(7) 0.0073(7) -0.0070(8)
C20 0.0622(10) 0.0717(12) 0.0396(8) -0.0009(8) 0.0057(7) -0.0073(8)
C23 0.0516(9) 0.0734(12) 0.0556(9) 0.0090(8) 0.0138(7) -0.0076(8)
C24 0.0775(12) 0.0556(11) 0.0421(8) -0.0055(7) 0.0117(8) 0.0027(8)
C27 0.0580(10) 0.0785(13) 0.0491(9) -0.0111(8) 0.0112(7) -0.0075(9)
C28 0.0513(9) 0.0832(14) 0.0498(9) -0.0023(9) -0.0005(7) -0.0093(9)
C30 0.0787(12) 0.0682(12) 0.0452(8) -0.0099(8) 0.0018(8) -0.0136(10)
C31 0.0724(11) 0.0531(11) 0.0588(10) 0.0038(8) 0.0179(8) 0.0105(8)
C33 0.0497(9) 0.0793(13) 0.0574(9) -0.0092(9) 0.0135(7) -0.0040(8)
C36 0.0733(11) 0.0805(14) 0.0454(9) 0.0051(9) 0.0059(8) 0.0074(10)
C39 0.0617(10) 0.0640(12) 0.0667(11) 0.0048(9) 0.0190(8) -0.0027(9)
C40 0.0558(10) 0.0697(13) 0.0769(12) 0.0065(10) -0.0109(9) 0.0112(9)
C42 0.0614(11) 0.1062(18) 0.0631(12) -0.0273(12) 0.0097(9) -0.0080(11)
C44 0.0536(10) 0.110(2) 0.0806(13) -0.0202(13) 0.0240(10) -0.0164(11)
C47 0.0600(11) 0.139(2) 0.0482(10) -0.0196(13) 0.0010(8) 0.0150(13)
C48 0.0807(13) 0.117(2) 0.0476(10) 0.0080(11) 0.0014(9) 0.0212(14)
C49 0.0854(14) 0.0674(14) 0.0896(14) 0.0033(11) 0.0251(12) -0.0155(11)
C51 0.0774(14) 0.0963(19) 0.0876(15) -0.0088(13) 0.0304(11) -0.0340(13)
C53 0.0918(15) 0.1094(19) 0.0760(13) 0.0149(13) 0.0440(12) -0.0083(13)
B1 0.0450(9) 0.0538(11) 0.0376(8) -0.0013(7) 0.0108(7) 0.0031(7)
O3 0.0571(6) 0.0631(8) 0.0603(7) 0.0016(6) 0.0219(5) 0.0076(6)
O4 0.0641(7) 0.0509(7) 0.0682(7) 0.0073(6) 0.0231(6) -0.0020(5)
O6 0.0659(8) 0.1364(14) 0.0507(7) 0.0147(8) -0.0019(6) 0.0206(8)
N2 0.0417(6) 0.0456(7) 0.0414(6) 0.0006(5) 0.0045(5) 0.0010(5)
N4 0.0441(7) 0.0518(8) 0.0500(7) 0.0003(6) 0.0027(6) -0.0032(6)
C5 0.0441(8) 0.0468(9) 0.0443(7) -0.0007(6) 0.0108(6) 0.0019(6)
C6 0.0484(8) 0.0450(9) 0.0437(7) -0.0002(6) 0.0066(6) 0.0031(6)
C7 0.0434(8) 0.0496(9) 0.0397(7) 0.0007(6) 0.0050(6) 0.0034(6)
C8 0.0436(7) 0.0427(8) 0.0443(7) -0.0005(6) 0.0082(6) 0.0024(6)
C9 0.0499(8) 0.0468(9) 0.0439(7) -0.0019(7) 0.0066(6) -0.0003(7)
C17 0.0570(10) 0.0613(11) 0.0478(8) -0.0036(8) -0.0040(7) 0.0107(8)
C19 0.0577(9) 0.0514(10) 0.0662(10) 0.0051(8) 0.0130(8) -0.0024(8)
C21 0.0548(9) 0.0562(10) 0.0533(9) 0.0012(8) 0.0134(7) 0.0034(7)
C22 0.0495(8) 0.0626(11) 0.0465(8) -0.0044(7) 0.0025(7) -0.0049(7)
C25 0.0499(9) 0.0778(12) 0.0429(8) 0.0019(8) 0.0119(7) 0.0132(8)
C26 0.0508(9) 0.0829(13) 0.0467(8) 0.0037(8) 0.0134(7) 0.0177(8)
C29 0.0527(9) 0.0789(13) 0.0438(8) 0.0073(8) 0.0021(7) 0.0070(8)
C32 0.0606(10) 0.0589(11) 0.0620(10) -0.0125(8) 0.0132(8) -0.0057(8)
C34 0.0787(12) 0.0615(12) 0.0610(10) 0.0052(9) 0.0306(9) 0.0129(10)
C35 0.0481(9) 0.1004(16) 0.0553(10) 0.0075(10) 0.0111(8) 0.0192(9)
C37 0.0666(11) 0.0934(15) 0.0412(8) 0.0039(9) 0.0149(8) 0.0190(10)
C38 0.0598(10) 0.0791(14) 0.0573(10) -0.0104(9) 0.0069(8) 0.0105(9)
C41 0.0843(13) 0.0601(13) 0.0749(12) -0.0023(10) -0.0104(10) 0.0166(10)
C43 0.1055(16) 0.0582(12) 0.0604(11) -0.0126(9) 0.0274(11) 0.0035(11)
C45 0.0549(11) 0.0914(16) 0.0822(13) -0.0155(12) -0.0009(9) 0.0139(10)
C46 0.0929(14) 0.0688(13) 0.0682(12) -0.0243(10) 0.0150(11) -0.0141(11)
C50 0.1150(17) 0.0765(15) 0.0545(10) 0.0020(10) 0.0176(11) -0.0150(12)
C52 0.0886(14) 0.0742(14) 0.0988(16) 0.0162(12) 0.0441(13) -0.0112(11)
C54 0.0694(12) 0.1122(19) 0.0750(13) -0.0314(14) 0.0137(10) 0.0080(12)
C55 0.122(2) 0.0707(15) 0.0954(17) -0.0140(13) -0.0280(15) 0.0356(14)
C56 0.0865(15) 0.146(3) 0.0601(13) -0.0251(15) 0.0253(11) -0.0255(16)
C57 0.134(2) 0.121(2) 0.0578(12) 0.0036(14) 0.0279(13) -0.0370(18)
C58 0.1028(17) 0.160(3) 0.0444(10) 0.0071(13) -0.0034(11) 0.0239(17)
C59 0.099(2) 0.117(2) 0.128(2) -0.0494(19) -0.0368(16) 0.0609(18)
C60 0.0628(13) 0.137(3) 0.122(2) -0.0382(19) -0.0071(13) 0.0366(15)
B2 0.0478(9) 0.0491(11) 0.0459(9) -0.0004(8) 0.0050(7) 0.0000(8)

loop_
_atom_type_symbol
_atom_type_description
_atom_type_scat_dispersion_real
_atom_type_scat_dispersion_imag
_atom_type_scat_source
C C 0.0181 0.0091 'International Tables Vol C Tables 4.2.6.8 and 6.1.1.4'
H H 0.0000 0.0000 'International Tables Vol C Tables 4.2.6.8 and 6.1.1.4'
B B 0.0090 0.0039 'International Tables Vol C Tables 4.2.6.8 and 6.1.1.4'
N N 0.0311 0.0180 'International Tables Vol C Tables 4.2.6.8 and 6.1.1.4'
O O 0.0492 0.0322 'International Tables Vol C Tables 4.2.6.8 and 6.1.1.4'

loop_
_geom_angle_atom_site_label_1
_geom_angle_atom_site_label_2
_geom_angle_atom_site_label_3
_geom_angle
_geom_angle_site_symmetry_1
_geom_angle_site_symmetry_3
_geom_angle_publ_flag
C1 O1 C40 117.57(13) . . ?
C14 O5 C53 118.29(16) . . ?
C2 N1 C4 122.91(11) . . ?
C10 N1 C2 121.42(12) . . ?
C10 N1 C4 111.90(11) . . ?
C10 N3 B1 114.66(13) . . ?
C10 N3 H3 114.9(13) . . ?
B1 N3 H3 128.8(13) . . ?
O1 C1 C4 110.10(12) . . ?
O2 C1 O1 122.79(13) . . ?
O2 C1 C4 126.98(14) . . ?
C15 C2 N1 120.92(13) . . ?
C15 C2 C18 118.98(13) . . ?
C18 C2 N1 120.10(13) . . ?
C12 C3 C4 123.05(13) . . ?
C12 C3 C16 117.44(14) . . ?
C16 C3 C4 119.31(13) . . ?
N1 C4 C1 110.27(11) . . ?
N1 C4 C3 107.08(11) . . ?
N1 C4 B1 101.41(11) . . ?
C1 C4 C3 114.62(12) . . ?
C1 C4 B1 106.62(11) . . ?
C3 C4 B1 116.01(11) . . ?
N1 C10 C31 122.14(13) . . ?
N3 C10 N1 114.01(14) . . ?
N3 C10 C31 123.84(14) . . ?
C27 C11 C36 115.50(16) . . ?
C27 C11 B1 122.12(16) . . ?
C36 C11 B1 122.38(16) . . ?
C3 C12 H12 119.3 . . ?
C3 C12 C24 121.33(15) . . ?
C24 C12 H12 119.3 . . ?
C33 C13 C39 115.88(16) . . ?
C33 C13 B1 121.77(16) . . ?
C39 C13 B1 122.35(14) . . ?
O5 C14 C20 115.27(15) . . ?
O5 C14 C23 125.21(15) . . ?
C23 C14 C20 119.53(14) . . ?
C2 C15 H15 119.5 . . ?
C2 C15 C23 120.94(15) . . ?
C23 C15 H15 119.5 . . ?
C3 C16 H16 119.3 . . ?
C28 C16 C3 121.30(16) . . ?
C28 C16 H16 119.3 . . ?
C2 C18 H18 119.8 . . ?
C20 C18 C2 120.30(15) . . ?
C20 C18 H18 119.8 . . ?
C14 C20 H20 119.8 . . ?
C18 C20 C14 120.44(15) . . ?
C18 C20 H20 119.8 . . ?
C14 C23 C15 119.79(15) . . ?
C14 C23 H23 120.1 . . ?
C15 C23 H23 120.1 . . ?
C12 C24 H24 119.9 . . ?
C30 C24 C12 120.15(16) . . ?
C30 C24 H24 119.9 . . ?
C11 C27 H27 118.6 . . ?
C11 C27 C42 122.8(2) . . ?
C42 C27 H27 118.6 . . ?
C16 C28 H28 120.0 . . ?
C16 C28 C30 119.92(16) . . ?
C30 C28 H28 120.0 . . ?
C24 C30 C28 119.86(16) . . ?
C24 C30 H30 120.1 . . ?
C28 C30 H30 120.1 . . ?
C10 C31 H31A 109.5 . . ?
C10 C31 H31B 109.5 . . ?
C10 C31 H31C 109.5 . . ?
H31A C31 H31B 109.5 . . ?
H31A C31 H31C 109.5 . . ?
H31B C31 H31C 109.5 . . ?
C13 C33 H33 119.0 . . ?
C44 C33 C13 122.1(2) . . ?
C44 C33 H33 119.0 . . ?
C11 C36 H36 119.1 . . ?
C48 C36 C11 121.7(2) . . ?
C48 C36 H36 119.1 . . ?
C13 C39 H39 118.8 . . ?
C49 C39 C13 122.34(18) . . ?
C49 C39 H39 118.8 . . ?
O1 C40 H40A 109.5 . . ?
O1 C40 H40B 109.5 . . ?
O1 C40 H40C 109.5 . . ?
H40A C40 H40B 109.5 . . ?
H40A C40 H40C 109.5 . . ?
H40B C40 H40C 109.5 . . ?
C27 C42 H42 119.9 . . ?
C47 C42 C27 120.2(2) . . ?
C47 C42 H42 119.9 . . ?
C33 C44 H44 119.8 . . ?
C51 C44 C33 120.44(19) . . ?
C51 C44 H44 119.8 . . ?
C42 C47 H47 120.4 . . ?
C42 C47 C48 119.18(19) . . ?
C48 C47 H47 120.4 . . ?
C36 C48 H48 119.8 . . ?
C47 C48 C36 120.5(2) . . ?
C47 C48 H48 119.8 . . ?
C39 C49 H49 119.9 . . ?
C51 C49 C39 120.1(2) . . ?
C51 C49 H49 119.9 . . ?
C44 C51 C49 119.09(19) . . ?
C44 C51 H51 120.5 . . ?
C49 C51 H51 120.5 . . ?
O5 C53 H53A 109.5 . . ?
O5 C53 H53B 109.5 . . ?
O5 C53 H53C 109.5 . . ?
H53A C53 H53B 109.5 . . ?
H53A C53 H53C 109.5 . . ?
H53B C53 H53C 109.5 . . ?
N3 B1 C4 95.15(11) . . ?
N3 B1 C11 108.87(14) . . ?
N3 B1 C13 113.01(13) . . ?
C11 B1 C4 112.19(11) . . ?
C13 B1 C4 113.59(12) . . ?
C13 B1 C11 112.74(12) . . ?
C9 O4 C52 117.01(14) . . ?
C29 O6 C58 117.81(16) . . ?
C5 N2 C7 121.50(13) . . ?
C5 N2 C8 111.62(12) . . ?
C7 N2 C8 123.18(12) . . ?
C5 N4 B2 114.23(13) . . ?
C5 N4 H4 116.1(12) . . ?
B2 N4 H4 128.6(12) . . ?
N2 C5 C19 122.12(14) . . ?
N4 C5 N2 114.29(14) . . ?
N4 C5 C19 123.58(15) . . ?
C21 C6 C8 120.51(14) . . ?
C32 C6 C8 121.61(13) . . ?
C32 C6 C21 117.33(15) . . ?
C25 C7 N2 121.00(12) . . ?
C25 C7 C26 118.86(14) . . ?
C26 C7 N2 120.11(13) . . ?
N2 C8 C6 106.70(11) . . ?
N2 C8 C9 110.38(11) . . ?
N2 C8 B2 100.95(11) . . ?
C6 C8 B2 117.98(12) . . ?
C9 C8 C6 113.03(13) . . ?
C9 C8 B2 107.06(11) . . ?
O3 C9 O4 122.86(14) . . ?
O3 C9 C8 127.15(15) . . ?
O4 C9 C8 109.86(13) . . ?
C41 C17 B2 122.76(17) . . ?
C45 C17 C41 115.88(18) . . ?
C45 C17 B2 121.32(18) . . ?
C5 C19 H19A 109.5 . . ?
C5 C19 H19B 109.5 . . ?
C5 C19 H19C 109.5 . . ?
H19A C19 H19B 109.5 . . ?
H19A C19 H19C 109.5 . . ?
H19B C19 H19C 109.5 . . ?
C6 C21 H21 119.4 . . ?
C34 C21 C6 121.11(17) . . ?
C34 C21 H21 119.4 . . ?
C38 C22 B2 122.12(16) . . ?
C50 C22 C38 114.77(17) . . ?
C50 C22 B2 123.10(17) . . ?
C7 C25 H25 119.7 . . ?
C7 C25 C35 120.69(14) . . ?
C35 C25 H25 119.7 . . ?
C7 C26 H26 119.6 . . ?
C7 C26 C37 120.85(14) . . ?
C37 C26 H26 119.6 . . ?
O6 C29 C35 116.10(15) . . ?
O6 C29 C37 124.64(15) . . ?
C37 C29 C35 119.26(15) . . ?
C6 C32 H32 119.2 . . ?
C6 C32 C46 121.63(17) . . ?
C46 C32 H32 119.2 . . ?
C21 C34 H34 119.8 . . ?
C43 C34 C21 120.37(17) . . ?
C43 C34 H34 119.8 . . ?
C25 C35 C29 120.35(15) . . ?
C25 C35 H35 119.8 . . ?
C29 C35 H35 119.8 . . ?
C26 C37 H37 120.0 . . ?
C29 C37 C26 119.95(14) . . ?
C29 C37 H37 120.0 . . ?
C22 C38 H38 118.5 . . ?
C54 C38 C22 123.0(2) . . ?
C54 C38 H38 118.5 . . ?
C17 C41 H41 118.9 . . ?
C55 C41 C17 122.2(2) . . ?
C55 C41 H41 118.9 . . ?
C34 C43 H43 120.2 . . ?
C34 C43 C46 119.51(17) . . ?
C46 C43 H43 120.2 . . ?
C17 C45 H45 118.9 . . ?
C60 C45 C17 122.2(3) . . ?
C60 C45 H45 118.9 . . ?
C32 C46 H46 120.0 . . ?
C43 C46 C32 120.05(19) . . ?
C43 C46 H46 120.0 . . ?
C22 C50 H50 118.7 . . ?
C22 C50 C57 122.5(2) . . ?
C57 C50 H50 118.7 . . ?
O4 C52 H52A 109.5 . . ?
O4 C52 H52B 109.5 . . ?
O4 C52 H52C 109.5 . . ?
H52A C52 H52B 109.5 . . ?
H52A C52 H52C 109.5 . . ?
H52B C52 H52C 109.5 . . ?
C38 C54 H54 120.0 . . ?
C56 C54 C38 120.0(2) . . ?
C56 C54 H54 120.0 . . ?
C41 C55 H55 120.0 . . ?
C59 C55 C41 120.1(3) . . ?
C59 C55 H55 120.0 . . ?
C54 C56 H56 120.4 . . ?
C57 C56 C54 119.2(2) . . ?
C57 C56 H56 120.4 . . ?
C50 C57 H57 119.8 . . ?
C56 C57 C50 120.4(2) . . ?
C56 C57 H57 119.8 . . ?
O6 C58 H58A 109.5 . . ?
O6 C58 H58B 109.5 . . ?
O6 C58 H58C 109.5 . . ?
H58A C58 H58B 109.5 . . ?
H58A C58 H58C 109.5 . . ?
H58B C58 H58C 109.5 . . ?
C55 C59 H59 120.3 . . ?
C60 C59 C55 119.4(2) . . ?
C60 C59 H59 120.3 . . ?
C45 C60 H60 119.9 . . ?
C59 C60 C45 120.2(3) . . ?
C59 C60 H60 119.9 . . ?
N4 B2 C8 95.31(12) . . ?
N4 B2 C17 112.59(13) . . ?
N4 B2 C22 108.44(14) . . ?
C17 B2 C8 113.78(13) . . ?
C17 B2 C22 113.07(13) . . ?
C22 B2 C8 112.28(12) . . ?

loop_
_geom_bond_atom_site_label_1
_geom_bond_atom_site_label_2
_geom_bond_distance
_geom_bond_site_symmetry_2
_geom_bond_publ_flag
O1 C1 1.3373(19) . ?
O1 C40 1.433(2) . ?
O2 C1 1.2060(18) . ?
O5 C14 1.3644(18) . ?
O5 C53 1.414(3) . ?
N1 C2 1.4474(17) . ?
N1 C4 1.4940(19) . ?
N1 C10 1.3397(19) . ?
N3 C10 1.3082(19) . ?
N3 B1 1.560(2) . ?
N3 H3 0.86(2) . ?
C1 C4 1.506(2) . ?
C2 C15 1.374(2) . ?
C2 C18 1.385(2) . ?
C3 C4 1.521(2) . ?
C3 C12 1.384(2) . ?
C3 C16 1.394(2) . ?
C4 B1 1.747(2) . ?
C10 C31 1.479(2) . ?
C11 C27 1.383(3) . ?
C11 C36 1.396(3) . ?
C11 B1 1.638(2) . ?
C12 H12 0.9300 . ?
C12 C24 1.385(2) . ?
C13 C33 1.390(2) . ?
C13 C39 1.391(3) . ?
C13 B1 1.611(2) . ?
C14 C20 1.382(2) . ?
C14 C23 1.376(2) . ?
C15 H15 0.9300 . ?
C15 C23 1.386(2) . ?
C16 H16 0.9300 . ?
C16 C28 1.378(2) . ?
C18 H18 0.9300 . ?
C18 C20 1.378(2) . ?
C20 H20 0.9300 . ?
C23 H23 0.9300 . ?
C24 H24 0.9300 . ?
C24 C30 1.365(3) . ?
C27 H27 0.9300 . ?
C27 C42 1.388(3) . ?
C28 H28 0.9300 . ?
C28 C30 1.380(3) . ?
C30 H30 0.9300 . ?
C31 H31A 0.9600 . ?
C31 H31B 0.9600 . ?
C31 H31C 0.9600 . ?
C33 H33 0.9300 . ?
C33 C44 1.386(3) . ?
C36 H36 0.9300 . ?
C36 C48 1.395(3) . ?
C39 H39 0.9300 . ?
C39 C49 1.380(3) . ?
C40 H40A 0.9600 . ?
C40 H40B 0.9600 . ?
C40 H40C 0.9600 . ?
C42 H42 0.9300 . ?
C42 C47 1.361(3) . ?
C44 H44 0.9300 . ?
C44 C51 1.365(3) . ?
C47 H47 0.9300 . ?
C47 C48 1.366(4) . ?
C48 H48 0.9300 . ?
C49 H49 0.9300 . ?
C49 C51 1.378(3) . ?
C51 H51 0.9300 . ?
C53 H53A 0.9600 . ?
C53 H53B 0.9600 . ?
C53 H53C 0.9600 . ?
O3 C9 1.2031(19) . ?
O4 C9 1.339(2) . ?
O4 C52 1.436(2) . ?
O6 C29 1.368(2) . ?
O6 C58 1.420(3) . ?
N2 C5 1.337(2) . ?
N2 C7 1.4485(19) . ?
N2 C8 1.5008(19) . ?
N4 C5 1.305(2) . ?
N4 B2 1.561(2) . ?
N4 H4 0.911(19) . ?
C5 C19 1.482(2) . ?
C6 C8 1.524(2) . ?
C6 C21 1.390(2) . ?
C6 C32 1.383(2) . ?
C7 C25 1.372(2) . ?
C7 C26 1.375(2) . ?
C8 C9 1.505(2) . ?
C8 B2 1.743(2) . ?
C17 C41 1.395(3) . ?
C17 C45 1.390(3) . ?
C17 B2 1.612(2) . ?
C19 H19A 0.9600 . ?
C19 H19B 0.9600 . ?
C19 H19C 0.9600 . ?
C21 H21 0.9300 . ?
C21 C34 1.386(2) . ?
C22 C38 1.392(3) . ?
C22 C50 1.383(3) . ?
C22 B2 1.639(2) . ?
C25 H25 0.9300 . ?
C25 C35 1.374(2) . ?
C26 H26 0.9300 . ?
C26 C37 1.379(2) . ?
C29 C35 1.378(2) . ?
C29 C37 1.374(2) . ?
C32 H32 0.9300 . ?
C32 C46 1.383(3) . ?
C34 H34 0.9300 . ?
C34 C43 1.371(3) . ?
C35 H35 0.9300 . ?
C37 H37 0.9300 . ?
C38 H38 0.9300 . ?
C38 C54 1.386(3) . ?
C41 H41 0.9300 . ?
C41 C55 1.388(3) . ?
C43 H43 0.9300 . ?
C43 C46 1.374(3) . ?
C45 H45 0.9300 . ?
C45 C60 1.389(3) . ?
C46 H46 0.9300 . ?
C50 H50 0.9300 . ?
C50 C57 1.391(3) . ?
C52 H52A 0.9600 . ?
C52 H52B 0.9600 . ?
C52 H52C 0.9600 . ?
C54 H54 0.9300 . ?
C54 C56 1.360(4) . ?
C55 H55 0.9300 . ?
C55 C59 1.373(4) . ?
C56 H56 0.9300 . ?
C56 C57 1.360(4) . ?
C57 H57 0.9300 . ?
C58 H58A 0.9600 . ?
C58 H58B 0.9600 . ?
C58 H58C 0.9600 . ?
C59 H59 0.9300 . ?
C59 C60 1.369(5) . ?
C60 H60 0.9300 . ?

loop_
_geom_torsion_atom_site_label_1
_geom_torsion_atom_site_label_2
_geom_torsion_atom_site_label_3
_geom_torsion_atom_site_label_4
_geom_torsion
_geom_torsion_site_symmetry_1
_geom_torsion_site_symmetry_2
_geom_torsion_site_symmetry_3
_geom_torsion_site_symmetry_4
_geom_torsion_publ_flag
O1 C1 C4 N1 173.06(11) . . . . ?
O1 C1 C4 C3 52.16(15) . . . . ?
O1 C1 C4 B1 -77.65(14) . . . . ?
O2 C1 C4 N1 -10.94(19) . . . . ?
O2 C1 C4 C3 -131.84(15) . . . . ?
O2 C1 C4 B1 98.36(16) . . . . ?
O5 C14 C20 C18 -178.63(17) . . . . ?
O5 C14 C23 C15 179.71(17) . . . . ?
N1 C2 C15 C23 -179.47(16) . . . . ?
N1 C2 C18 C20 -179.48(16) . . . . ?
N1 C4 B1 N3 -15.19(12) . . . . ?
N1 C4 B1 C11 97.61(14) . . . . ?
N1 C4 B1 C13 -133.08(13) . . . . ?
C1 C4 B1 N3 -130.60(12) . . . . ?
C1 C4 B1 C11 -17.80(17) . . . . ?
C1 C4 B1 C13 111.51(14) . . . . ?
C2 N1 C4 C1 -73.51(16) . . . . ?
C2 N1 C4 C3 51.80(16) . . . . ?
C2 N1 C4 B1 173.81(12) . . . . ?
C2 N1 C10 N3 -167.36(13) . . . . ?
C2 N1 C10 C31 12.8(2) . . . . ?
C2 C15 C23 C14 -0.7(3) . . . . ?
C2 C18 C20 C14 -1.4(3) . . . . ?
C3 C4 B1 N3 100.39(14) . . . . ?
C3 C4 B1 C11 -146.81(14) . . . . ?
C3 C4 B1 C13 -17.49(18) . . . . ?
C3 C12 C24 C30 -0.2(3) . . . . ?
C3 C16 C28 C30 0.1(3) . . . . ?
C4 N1 C2 C15 90.27(18) . . . . ?
C4 N1 C2 C18 -90.11(18) . . . . ?
C4 N1 C10 N3 -8.63(18) . . . . ?
C4 N1 C10 C31 171.53(14) . . . . ?
C4 C3 C12 C24 175.42(14) . . . . ?
C4 C3 C16 C28 -175.56(15) . . . . ?
C10 N1 C2 C15 -113.36(17) . . . . ?
C10 N1 C2 C18 66.3(2) . . . . ?
C10 N1 C4 C1 128.13(12) . . . . ?
C10 N1 C4 C3 -106.56(13) . . . . ?
C10 N1 C4 B1 15.45(14) . . . . ?
C10 N3 B1 C4 12.38(16) . . . . ?
C10 N3 B1 C11 -103.19(14) . . . . ?
C10 N3 B1 C13 130.72(14) . . . . ?
C11 C27 C42 C47 0.4(3) . . . . ?
C11 C36 C48 C47 -1.1(3) . . . . ?
C12 C3 C4 N1 -105.97(15) . . . . ?
C12 C3 C4 C1 16.67(19) . . . . ?
C12 C3 C4 B1 141.68(14) . . . . ?
C12 C3 C16 C28 -0.6(2) . . . . ?
C12 C24 C30 C28 -0.3(3) . . . . ?
C13 C33 C44 C51 -1.8(3) . . . . ?
C13 C39 C49 C51 -0.5(3) . . . . ?
C15 C2 C18 C20 0.1(3) . . . . ?
C16 C3 C4 N1 68.71(16) . . . . ?
C16 C3 C4 C1 -168.65(13) . . . . ?
C16 C3 C4 B1 -43.64(19) . . . . ?
C16 C3 C12 C24 0.6(2) . . . . ?
C16 C28 C30 C24 0.4(3) . . . . ?
C18 C2 C15 C23 0.9(3) . . . . ?
C20 C14 C23 C15 -0.6(3) . . . . ?
C23 C14 C20 C18 1.6(3) . . . . ?
C27 C11 C36 C48 1.3(2) . . . . ?
C27 C11 B1 N3 22.02(18) . . . . ?
C27 C11 B1 C4 -81.98(18) . . . . ?
C27 C11 B1 C13 148.26(14) . . . . ?
C27 C42 C47 C48 -0.1(3) . . . . ?
C33 C13 C39 C49 -0.5(3) . . . . ?
C33 C13 B1 N3 20.1(2) . . . . ?
C33 C13 B1 C4 127.03(15) . . . . ?
C33 C13 B1 C11 -103.93(17) . . . . ?
C33 C44 C51 C49 0.7(3) . . . . ?
C36 C11 C27 C42 -0.9(2) . . . . ?
C36 C11 B1 N3 -158.63(14) . . . . ?
C36 C11 B1 C4 97.37(17) . . . . ?
C36 C11 B1 C13 -32.4(2) . . . . ?
C39 C13 C33 C44 1.7(2) . . . . ?
C39 C13 B1 N3 -159.76(14) . . . . ?
C39 C13 B1 C4 -52.79(19) . . . . ?
C39 C13 B1 C11 76.25(18) . . . . ?
C39 C49 C51 C44 0.5(3) . . . . ?
C40 O1 C1 O2 -2.6(2) . . . . ?
C40 O1 C1 C4 173.63(13) . . . . ?
C42 C47 C48 C36 0.4(3) . . . . ?
C53 O5 C14 C20 178.55(19) . . . . ?
C53 O5 C14 C23 -1.7(3) . . . . ?
B1 N3 C10 N1 -4.15(19) . . . . ?
B1 N3 C10 C31 175.70(15) . . . . ?
B1 C11 C27 C42 178.46(15) . . . . ?
B1 C11 C36 C48 -178.12(16) . . . . ?
B1 C13 C33 C44 -178.13(16) . . . . ?
B1 C13 C39 C49 179.30(17) . . . . ?
O6 C29 C35 C25 178.6(2) . . . . ?
O6 C29 C37 C26 -178.6(2) . . . . ?
N2 C7 C25 C35 179.55(17) . . . . ?
N2 C7 C26 C37 -179.51(17) . . . . ?
N2 C8 C9 O3 -11.3(2) . . . . ?
N2 C8 C9 O4 172.68(12) . . . . ?
N2 C8 B2 N4 -17.05(12) . . . . ?
N2 C8 B2 C17 -134.59(13) . . . . ?
N2 C8 B2 C22 95.37(14) . . . . ?
C5 N2 C7 C25 -109.45(18) . . . . ?
C5 N2 C7 C26 68.6(2) . . . . ?
C5 N2 C8 C6 -106.51(13) . . . . ?
C5 N2 C8 C9 130.33(13) . . . . ?
C5 N2 C8 B2 17.34(14) . . . . ?
C5 N4 B2 C8 13.89(15) . . . . ?
C5 N4 B2 C17 132.40(14) . . . . ?
C5 N4 B2 C22 -101.73(15) . . . . ?
C6 C8 C9 O3 -130.75(16) . . . . ?
C6 C8 C9 O4 53.27(17) . . . . ?
C6 C8 B2 N4 98.69(14) . . . . ?
C6 C8 B2 C17 -18.86(19) . . . . ?
C6 C8 B2 C22 -148.90(14) . . . . ?
C6 C21 C34 C43 0.6(3) . . . . ?
C6 C32 C46 C43 -0.3(3) . . . . ?
C7 N2 C5 N4 -168.69(12) . . . . ?
C7 N2 C5 C19 10.6(2) . . . . ?
C7 N2 C8 C6 52.04(16) . . . . ?
C7 N2 C8 C9 -71.13(16) . . . . ?
C7 N2 C8 B2 175.88(12) . . . . ?
C7 C25 C35 C29 0.1(3) . . . . ?
C7 C26 C37 C29 -0.2(3) . . . . ?
C8 N2 C5 N4 -9.73(17) . . . . ?
C8 N2 C5 C19 169.52(13) . . . . ?
C8 N2 C7 C25 94.05(19) . . . . ?
C8 N2 C7 C26 -87.87(19) . . . . ?
C8 C6 C21 C34 -172.45(15) . . . . ?
C8 C6 C32 C46 172.19(18) . . . . ?
C9 C8 B2 N4 -132.54(12) . . . . ?
C9 C8 B2 C17 109.92(15) . . . . ?
C9 C8 B2 C22 -20.13(18) . . . . ?
C17 C41 C55 C59 -1.7(4) . . . . ?
C17 C45 C60 C59 -2.2(4) . . . . ?
C21 C6 C8 N2 74.32(17) . . . . ?
C21 C6 C8 C9 -164.17(14) . . . . ?
C21 C6 C8 B2 -38.3(2) . . . . ?
C21 C6 C32 C46 0.7(3) . . . . ?
C21 C34 C43 C46 -0.1(3) . . . . ?
C22 C38 C54 C56 -0.2(3) . . . . ?
C22 C50 C57 C56 -1.3(4) . . . . ?
C25 C7 C26 C37 -1.4(3) . . . . ?
C26 C7 C25 C35 1.5(3) . . . . ?
C32 C6 C8 N2 -96.89(17) . . . . ?
C32 C6 C8 C9 24.6(2) . . . . ?
C32 C6 C8 B2 150.53(15) . . . . ?
C32 C6 C21 C34 -0.9(2) . . . . ?
C34 C43 C46 C32 0.0(3) . . . . ?
C35 C29 C37 C26 1.8(3) . . . . ?
C37 C29 C35 C25 -1.7(3) . . . . ?
C38 C22 C50 C57 1.3(3) . . . . ?
C38 C22 B2 N4 20.6(2) . . . . ?
C38 C22 B2 C8 -83.41(19) . . . . ?
C38 C22 B2 C17 146.18(16) . . . . ?
C38 C54 C56 C57 0.3(4) . . . . ?
C41 C17 C45 C60 1.5(3) . . . . ?
C41 C17 B2 N4 -161.75(16) . . . . ?
C41 C17 B2 C8 -54.7(2) . . . . ?
C41 C17 B2 C22 74.9(2) . . . . ?
C41 C55 C59 C60 1.0(4) . . . . ?
C45 C17 C41 C55 0.5(3) . . . . ?
C45 C17 B2 N4 15.9(2) . . . . ?
C45 C17 B2 C8 122.95(17) . . . . ?
C45 C17 B2 C22 -107.40(19) . . . . ?
C50 C22 C38 C54 -0.6(3) . . . . ?
C50 C22 B2 N4 -159.15(17) . . . . ?
C50 C22 B2 C8 96.8(2) . . . . ?
C50 C22 B2 C17 -33.6(2) . . . . ?
C52 O4 C9 O3 -1.8(2) . . . . ?
C52 O4 C9 C8 174.42(16) . . . . ?
C54 C56 C57 C50 0.4(4) . . . . ?
C55 C59 C60 C45 0.9(4) . . . . ?
C58 O6 C29 C35 -175.2(2) . . . . ?
C58 O6 C29 C37 5.1(3) . . . . ?
B2 N4 C5 N2 -4.55(18) . . . . ?
B2 N4 C5 C19 176.21(14) . . . . ?
B2 C8 C9 O3 97.68(18) . . . . ?
B2 C8 C9 O4 -78.30(15) . . . . ?
B2 C17 C41 C55 178.27(19) . . . . ?
B2 C17 C45 C60 -176.4(2) . . . . ?
B2 C22 C38 C54 179.66(17) . . . . ?
B2 C22 C50 C57 -178.9(2) . . . . ?

loop_
_smtbx_masks_void_nr
_smtbx_masks_void_average_x
_smtbx_masks_void_average_y
_smtbx_masks_void_average_z
_smtbx_masks_void_volume
_smtbx_masks_void_count_electrons
_smtbx_masks_void_content
1 0.500 0.000 1.000 193.1 46.3 ?
2 0.000 0.500 1.000 278.5 60.6 ?
3 0.000 0.500 0.500 193.1 46.3 ?
4 0.500 0.000 0.500 278.5 60.6 ?
